data_4104858
loop_
_publ_author_name
'Zhang Wang'
'Sun-Joon Min'
'Samuel J. Danishefsky'

_publ_section_title
;
 Total Synthesis and Structural Revision of (\+-)-Tricholomalides A and B
;
_journal_name_full 'Journal of the American Chemical Society'
_journal_page_first 10848
_journal_page_last 10849
_journal_paper_doi 10.1021/ja9049433
_journal_volume 131
_journal_year 2009
_chemical_absolute_configuration unk
_chemical_formula_sum 'C17 H26 O4'
_chemical_formula_weight 294.38
_chemical_name_systematic
;

 ?

;
_space_group_IT_number 4
_symmetry_cell_setting monoclinic
_symmetry_space_group_name_Hall 'P 2yb'
_symmetry_space_group_name_H-M 'P 1 21 1'
_atom_sites_solution_hydrogens geom
_atom_sites_solution_primary direct
_atom_sites_solution_secondary difmap
_audit_creation_method SHELXL-97
_cell_angle_alpha 90.00
_cell_angle_beta 97.035(3)
_cell_angle_gamma 90.00
_cell_formula_units_Z 2
_cell_length_a 6.6601(14)
_cell_length_b 11.827(3)
_cell_length_c 9.660(2)
_cell_measurement_reflns_used 5960
_cell_measurement_temperature 125(2)
_cell_measurement_theta_max 30.48
_cell_measurement_theta_min 2.73
_cell_volume 755.2(3)
_computing_cell_refinement 'Bruker SMART'
_computing_data_collection 'Bruker SMART'
_computing_data_reduction 'Bruker SAINT'
_computing_molecular_graphics 'Bruker SHELXTL'
_computing_publication_material 'Bruker SHELXTL'
_computing_structure_refinement 'SHELXL-97 (Sheldrick, 1997)'
_computing_structure_solution 'SHELXS-97 (Sheldrick, 1990)'
_diffrn_ambient_temperature 125(2)
_diffrn_measured_fraction_theta_full 0.998
_diffrn_measured_fraction_theta_max 0.998
_diffrn_measurement_device_type 'CCD area detector'
_diffrn_measurement_method 'phi and omega scans'
_diffrn_radiation_monochromator graphite
_diffrn_radiation_source 'fine-focus sealed tube'
_diffrn_radiation_type MoK\a
_diffrn_radiation_wavelength 0.71073
_diffrn_reflns_av_R_equivalents 0.0425
_diffrn_reflns_av_sigmaI/netI 0.0328
_diffrn_reflns_limit_h_max 9
_diffrn_reflns_limit_h_min -9
_diffrn_reflns_limit_k_max 16
_diffrn_reflns_limit_k_min -16
_diffrn_reflns_limit_l_max 13
_diffrn_reflns_limit_l_min -13
_diffrn_reflns_number 12175
_diffrn_reflns_theta_full 30.54
_diffrn_reflns_theta_max 30.54
_diffrn_reflns_theta_min 2.12
_exptl_absorpt_coefficient_mu 0.090
_exptl_absorpt_correction_T_max 0.9973
_exptl_absorpt_correction_T_min 0.9786
_exptl_absorpt_correction_type empirical
_exptl_absorpt_process_details SADABS
_exptl_crystal_colour COLORLESS
_exptl_crystal_density_diffrn 1.295
_exptl_crystal_description PLATE
_exptl_crystal_F_000 320
_exptl_crystal_size_max 0.24
_exptl_crystal_size_mid 0.23
_exptl_crystal_size_min 0.03
_refine_diff_density_max 0.272
_refine_diff_density_min -0.197
_refine_diff_density_rms 0.044
_refine_ls_extinction_method none
_refine_ls_goodness_of_fit_ref 1.054
_refine_ls_hydrogen_treatment constr
_refine_ls_matrix_type full
_refine_ls_number_parameters 190
_refine_ls_number_reflns 2417
_refine_ls_number_restraints 1
_refine_ls_restrained_S_all 1.054
_refine_ls_R_factor_all 0.0432
_refine_ls_R_factor_gt 0.0351
_refine_ls_shift/su_max 0.000
_refine_ls_shift/su_mean 0.000
_refine_ls_structure_factor_coef Fsqd
_refine_ls_weighting_details 'calc w=1/[\s^2^(Fo^2^)+(0.0548P)^2^+0.0147P] where P=(Fo^2^+2Fc^2^)/3'
_refine_ls_weighting_scheme calc
_refine_ls_wR_factor_gt 0.0868
_refine_ls_wR_factor_ref 0.0906
_reflns_number_gt 2140
_reflns_number_total 2417
_reflns_threshold_expression >2sigma(I)
_cod_data_source_file ja9049433_si_002.cif
_cod_data_source_block zws10
_cod_database_code 4104858

loop_
_symmetry_equiv_pos_as_xyz
'x, y, z'
'-x, y+1/2, -z'

loop_
_atom_site_label
_atom_site_type_symbol
_atom_site_fract_x
_atom_site_fract_y
_atom_site_fract_z
_atom_site_U_iso_or_equiv
_atom_site_adp_type
_atom_site_occupancy
_atom_site_symmetry_multiplicity
_atom_site_calc_flag
_atom_site_refinement_flags
O1 O 1.5866(2) 0.55075(14) 0.76265(15) 0.0315(3) Uani 1 1 d .
O2 O 1.3512(2) 0.55313(11) 0.90787(13) 0.0219(3) Uani 1 1 d .
O3 O 0.85282(18) 0.40807(11) 1.08659(13) 0.0191(3) Uani 1 1 d .
O4 O 1.2594(2) 0.16182(10) 0.88981(14) 0.0209(3) Uani 1 1 d .
H4A H 1.2183 0.1023 0.9244 0.031 Uiso 1 1 calc R
C1 C 1.4701(3) 0.49938(16) 0.82505(18) 0.0210(4) Uani 1 1 d .
C2 C 1.4330(3) 0.37354(15) 0.82832(19) 0.0196(3) Uani 1 1 d .
H2A H 1.5464 0.3346 0.8849 0.023 Uiso 1 1 calc R
H2B H 1.4173 0.3417 0.7329 0.023 Uiso 1 1 calc R
C3 C 1.2368(2) 0.36088(14) 0.89481(16) 0.0143(3) Uani 1 1 d .
C4 C 1.0534(3) 0.35984(17) 0.78229(18) 0.0202(3) Uani 1 1 d .
H4B H 1.0537 0.2899 0.7279 0.030 Uiso 1 1 calc R
H4C H 1.0603 0.4250 0.7204 0.030 Uiso 1 1 calc R
H4D H 0.9289 0.3639 0.8266 0.030 Uiso 1 1 calc R
C5 C 1.2470(2) 0.25336(14) 0.98453(17) 0.0145(3) Uani 1 1 d .
H5A H 1.3750 0.2554 1.0504 0.017 Uiso 1 1 calc R
C6 C 1.0699(3) 0.23661(13) 1.06971(18) 0.0159(3) Uani 1 1 d .
H6A H 0.9479 0.2163 1.0055 0.019 Uiso 1 1 calc R
H6B H 1.1014 0.1724 1.1345 0.019 Uiso 1 1 calc R
C7 C 1.0233(2) 0.33944(13) 1.15289(17) 0.0148(3) Uani 1 1 d .
C8 C 0.8387(3) 0.35096(16) 1.21887(18) 0.0192(3) Uani 1 1 d .
H8A H 0.7459 0.2849 1.2229 0.023 Uiso 1 1 calc R
C9 C 0.8753(3) 0.43071(16) 1.34035(19) 0.0192(3) Uani 1 1 d .
H9A H 0.8955 0.3886 1.4295 0.023 Uiso 1 1 calc R
H9B H 0.7599 0.4833 1.3421 0.023 Uiso 1 1 calc R
C10 C 1.0697(3) 0.49577(15) 1.31585(18) 0.0162(3) Uani 1 1 d .
H10A H 1.0279 0.5606 1.2523 0.019 Uiso 1 1 calc R
C11 C 1.1793(3) 0.54535(16) 1.45183(17) 0.0190(3) Uani 1 1 d .
H11A H 1.2309 0.4810 1.5133 0.023 Uiso 1 1 calc R
C12 C 1.0311(3) 0.61396(17) 1.5285(2) 0.0261(4) Uani 1 1 d .
H12A H 1.1028 0.6450 1.6148 0.039 Uiso 1 1 calc R
H12B H 0.9214 0.5647 1.5510 0.039 Uiso 1 1 calc R
H12C H 0.9747 0.6760 1.4687 0.039 Uiso 1 1 calc R
C13 C 1.3594(3) 0.62068(17) 1.4291(2) 0.0251(4) Uani 1 1 d .
H13A H 1.4224 0.6495 1.5192 0.038 Uiso 1 1 calc R
H13B H 1.3124 0.6842 1.3686 0.038 Uiso 1 1 calc R
H13C H 1.4586 0.5765 1.3850 0.038 Uiso 1 1 calc R
C14 C 1.1911(2) 0.41091(13) 1.23299(16) 0.0136(3) Uani 1 1 d .
C15 C 1.3202(2) 0.33064(14) 1.33339(17) 0.0159(3) Uani 1 1 d .
H15A H 1.3946 0.2784 1.2795 0.024 Uiso 1 1 calc R
H15B H 1.2318 0.2875 1.3879 0.024 Uiso 1 1 calc R
H15C H 1.4162 0.3750 1.3965 0.024 Uiso 1 1 calc R
C16 C 1.3249(3) 0.47007(14) 1.13287(17) 0.0153(3) Uani 1 1 d .
H16A H 1.3512 0.5487 1.1651 0.018 Uiso 1 1 calc R
H16B H 1.4568 0.4306 1.1395 0.018 Uiso 1 1 calc R
C17 C 1.2335(3) 0.47281(13) 0.98038(18) 0.0156(3) Uani 1 1 d .
H17A H 1.0908 0.5004 0.9748 0.019 Uiso 1 1 calc R

loop_
_atom_site_aniso_label
_atom_site_aniso_U_11
_atom_site_aniso_U_22
_atom_site_aniso_U_33
_atom_site_aniso_U_23
_atom_site_aniso_U_13
_atom_site_aniso_U_12
O1 0.0356(8) 0.0300(7) 0.0307(7) 0.0033(6) 0.0106(6) -0.0120(7)
O2 0.0319(7) 0.0141(6) 0.0208(6) 0.0012(5) 0.0071(5) -0.0066(5)
O3 0.0157(6) 0.0198(6) 0.0212(6) 0.0018(5) -0.0010(5) 0.0024(5)
O4 0.0270(7) 0.0114(5) 0.0248(7) -0.0041(5) 0.0046(5) -0.0001(5)
C1 0.0221(9) 0.0217(8) 0.0185(8) 0.0007(7) 0.0003(7) -0.0058(7)
C2 0.0213(8) 0.0181(8) 0.0200(8) -0.0004(6) 0.0051(6) -0.0012(7)
C3 0.0160(7) 0.0107(6) 0.0162(7) 0.0001(6) 0.0017(6) -0.0012(6)
C4 0.0215(8) 0.0191(8) 0.0188(8) 0.0004(7) -0.0029(6) -0.0017(7)
C5 0.0142(7) 0.0114(7) 0.0177(7) -0.0005(6) 0.0004(6) 0.0007(6)
C6 0.0164(7) 0.0117(7) 0.0196(8) 0.0013(6) 0.0016(6) -0.0013(6)
C7 0.0136(7) 0.0137(7) 0.0168(7) 0.0008(6) 0.0000(6) -0.0005(6)
C8 0.0142(7) 0.0213(8) 0.0221(8) 0.0024(7) 0.0027(6) 0.0005(6)
C9 0.0152(7) 0.0217(8) 0.0213(8) 0.0015(7) 0.0046(6) 0.0026(6)
C10 0.0172(8) 0.0133(7) 0.0183(8) 0.0009(6) 0.0033(6) 0.0022(6)
C11 0.0246(8) 0.0160(7) 0.0163(8) -0.0009(6) 0.0017(6) 0.0024(7)
C12 0.0372(11) 0.0209(8) 0.0219(9) -0.0007(7) 0.0102(8) 0.0060(8)
C13 0.0304(10) 0.0239(9) 0.0210(9) -0.0061(7) 0.0031(8) -0.0049(8)
C14 0.0140(7) 0.0113(7) 0.0152(7) 0.0002(6) 0.0013(6) -0.0005(6)
C15 0.0156(7) 0.0141(7) 0.0177(8) 0.0013(6) 0.0009(6) 0.0016(6)
C16 0.0162(7) 0.0137(7) 0.0161(7) -0.0006(6) 0.0017(6) -0.0028(6)
C17 0.0193(8) 0.0100(7) 0.0176(7) 0.0007(6) 0.0026(6) -0.0023(6)

loop_
_atom_type_symbol
_atom_type_description
_atom_type_scat_dispersion_real
_atom_type_scat_dispersion_imag
_atom_type_scat_source
C C 0.0033 0.0016 'International Tables Vol C Tables 4.2.6.8 and 6.1.1.4'
H H 0.0000 0.0000 'International Tables Vol C Tables 4.2.6.8 and 6.1.1.4'
O O 0.0106 0.0060 'International Tables Vol C Tables 4.2.6.8 and 6.1.1.4'

loop_
_geom_angle_atom_site_label_1
_geom_angle_atom_site_label_2
_geom_angle_atom_site_label_3
_geom_angle
C1 O2 C17 111.42(13)
C8 O3 C7 59.60(11)
O1 C1 O2 121.30(18)
O1 C1 C2 128.69(19)
O2 C1 C2 110.00(15)
C1 C2 C3 104.79(14)
C2 C3 C4 110.50(13)
C2 C3 C5 109.67(14)
C4 C3 C5 111.70(14)
C2 C3 C17 101.95(13)
C4 C3 C17 108.68(14)
C5 C3 C17 113.92(13)
O4 C5 C6 110.84(13)
O4 C5 C3 105.57(13)
C6 C5 C3 115.28(13)
C7 C6 C5 113.80(13)
C8 C7 O3 59.58(11)
C8 C7 C6 123.14(15)
O3 C7 C6 114.15(13)
C8 C7 C14 109.21(14)
O3 C7 C14 112.96(13)
C6 C7 C14 121.86(14)
O3 C8 C7 60.82(10)
O3 C8 C9 111.84(15)
C7 C8 C9 109.60(14)
C8 C9 C10 104.54(14)
C11 C10 C9 112.14(14)
C11 C10 C14 117.35(14)
C9 C10 C14 104.64(14)
C13 C11 C12 108.81(16)
C13 C11 C10 113.41(14)
C12 C11 C10 110.34(15)
C7 C14 C15 107.08(13)
C7 C14 C16 111.78(13)
C15 C14 C16 110.46(13)
C7 C14 C10 102.78(13)
C15 C14 C10 110.83(13)
C16 C14 C10 113.51(13)
C17 C16 C14 114.71(14)
O2 C17 C16 107.60(13)
O2 C17 C3 104.68(13)
C16 C17 C3 117.62(13)

loop_
_geom_bond_atom_site_label_1
_geom_bond_atom_site_label_2
_geom_bond_distance
O1 C1 1.204(2)
O2 C1 1.351(2)
O2 C17 1.464(2)
O3 C8 1.459(2)
O3 C7 1.477(2)
O4 C5 1.427(2)
C1 C2 1.510(3)
C2 C3 1.532(2)
C3 C4 1.533(2)
C3 C5 1.536(2)
C3 C17 1.562(2)
C5 C6 1.531(2)
C6 C7 1.511(2)
C7 C8 1.459(2)
C7 C14 1.533(2)
C8 C9 1.502(3)
C9 C10 1.549(2)
C10 C11 1.538(2)
C10 C14 1.568(2)
C11 C13 1.531(3)
C11 C12 1.536(3)
C14 C15 1.542(2)
C14 C16 1.559(2)
C16 C17 1.524(2)
